data_2004770
loop_
_publ_author_name
'Linden, A.'
'Juch, M.'
'R\"uedi, P.'

_publ_section_title
;
 Absolute Configuration of
 6-<i>O</i>-<i>p</i>-Bromobenzoylsalvileucolide Methyl Ester
;
_journal_issue 4
_journal_name_full 'Acta Crystallographica Section C'
_journal_page_first 933
_journal_page_last 935
_journal_paper_doi 10.1107/S0108270195014089
_journal_volume 52
_journal_year 1996
_chemical_formula_moiety 'C33 H43 Br O7'
_chemical_formula_sum 'C33 H43 Br O7'
_chemical_formula_weight 631.60
_chemical_melting_point 331.5(5)
_chemical_name_common ' 6-O-p-bromobenzoyl-salvileucolide-methylester'
_chemical_name_systematic ' ?'
_space_group_IT_number 19
_symmetry_cell_setting orthorhombic
_symmetry_space_group_name_Hall 'P 2ac 2ab'
_symmetry_space_group_name_H-M 'P 21 21 21'
_cell_angle_alpha 90
_cell_angle_beta 90
_cell_angle_gamma 90
_cell_formula_units_Z 4
_cell_length_a 10.433(2)
_cell_length_b 33.313(1)
_cell_length_c 9.000(4)
_cell_measurement_reflns_used 25
_cell_measurement_temperature 173(1)
_cell_measurement_theta_max 20.0
_cell_measurement_theta_min 18.0
_cell_volume 3128.0(15)
_diffrn_ambient_temperature 173.0(10)
_diffrn_measurement_device 'Rigaku AFC-5R diffractometer'
_diffrn_measurement_method '\w scans'
_diffrn_radiation_monochromator graphite
_diffrn_radiation_source 'Rigaku rotating anode generator'
_diffrn_radiation_type 'Mo K\a'
_diffrn_radiation_wavelength 0.71069
_diffrn_reflns_av_R_equivalents 0.042
_diffrn_reflns_limit_h_max 13
_diffrn_reflns_limit_h_min 0
_diffrn_reflns_limit_k_max 43
_diffrn_reflns_limit_k_min -1
_diffrn_reflns_limit_l_max 11
_diffrn_reflns_limit_l_min -1
_diffrn_reflns_number 9448
_diffrn_reflns_theta_max 27.5
_diffrn_reflns_theta_min 2.5
_diffrn_standards_decay_% insignificant
_diffrn_standards_interval_count 150
_diffrn_standards_number 3
_exptl_absorpt_coefficient_mu 1.364
_exptl_absorpt_correction_T_max 1.000
_exptl_absorpt_correction_T_min 0.760
_exptl_absorpt_correction_type 'empirical, \y scan (North, Phillips & Mathews, 1968)'
_exptl_crystal_colour colourless
_exptl_crystal_density_diffrn 1.341
_exptl_crystal_description plate
_exptl_crystal_F_000 1328
_exptl_crystal_size_max 0.48
_exptl_crystal_size_mid 0.38
_exptl_crystal_size_min 0.14
_refine_diff_density_max 0.64
_refine_diff_density_min -0.49
_refine_ls_abs_structure_details ' ?'
_refine_ls_abs_structure_Flack -0.020(10)
_refine_ls_extinction_method none
_refine_ls_goodness_of_fit_obs 1.458
_refine_ls_hydrogen_treatment 'H atoms: see text'
_refine_ls_matrix_type full
_refine_ls_number_constraints 0
_refine_ls_number_parameters 374
_refine_ls_number_reflns 3771
_refine_ls_number_restraints 0
_refine_ls_R_factor_all 0.1563
_refine_ls_R_factor_obs 0.0511
_refine_ls_shift/esd_max 0.0004
_refine_ls_structure_factor_coef F
_refine_ls_weighting_details 'w = 1/[\s^2^(F~o~)+(0.005F~o~)^2^]'
_refine_ls_weighting_scheme calc
_refine_ls_wR_factor_all 0.0433
_refine_ls_wR_factor_obs 0.0360
_reflns_number_observed 3771
_reflns_number_total 7179
_reflns_observed_criterion 'I > 2\s(I)'
_cod_data_source_file ka1151.cif
_cod_data_source_block II
_cod_depositor_comments
;
The following automatic conversions were performed:

'_chemical_melting_point' value '331-332' was changed to '331.5(5)' -
the average value was taken and precision was estimated.

Automatic conversion script
Id: cif_fix_values 1715 2011-07-08 13:25:40Z adriana 

The following automatic conversions were performed:

'_refine_ls_weighting_scheme' value '1/[\s^2^(F~o~)+(0.005F~o~)^2^]'
was changed to 'calc'. New tag '_refine_ls_weighting_details' was
created. The value of the new tag was set to 'w =
1/[\s^2^(F~o~)+(0.005F~o~)^2^]'.

Automatic conversion script
Id: cif_fix_values 3143 2015-03-26 13:38:13Z robertas 
;
_cod_original_cell_volume 3128.0(10)
_cod_database_code 2004770

loop_
_symmetry_equiv_pos_as_xyz
x,y,z
1/2-x,-y,1/2+z
-x,1/2+y,1/2-z
1/2+x,1/2-y,-z

loop_
_atom_site_aniso_label
_atom_site_aniso_U_11
_atom_site_aniso_U_22
_atom_site_aniso_U_33
_atom_site_aniso_U_12
_atom_site_aniso_U_13
_atom_site_aniso_U_23
_atom_site_aniso_type_symbol
Br 0.0679(4) 0.0338(2) 0.1134(6) -0.0092(3) 0.0031(5) -0.0230(4) Br
O(6) 0.031(2) 0.027(2) 0.029(2) 0.001(2) -0.003(2) -0.004(2) O
O(8) 0.040(3) 0.038(2) 0.044(3) 0.005(2) -0.002(2) 0.009(2) O
O(16) 0.048(2) 0.034(2) 0.029(2) -0.005(2) -0.002(2) -0.002(2) O
O(19) 0.056(3) 0.078(3) 0.040(3) -0.001(2) -0.015(2) 0.006(2) O
O(23) 0.035(2) 0.041(2) 0.057(3) -0.001(2) 0.007(2) 0.004(2) O
O(26) 0.053(2) 0.030(2) 0.059(3) -0.002(2) -0.006(2) 0.003(2) O
O(27) 0.037(2) 0.043(2) 0.024(2) -0.008(2) 0.004(2) -0.003(2) O
C(1) 0.032(3) 0.037(3) 0.031(3) -0.001(2) -0.001(3) -0.003(3) C
C(2) 0.039(3) 0.052(4) 0.031(3) 0.006(3) -0.004(3) -0.005(3) C
C(3) 0.036(3) 0.039(3) 0.037(4) 0.014(3) -0.002(3) 0.003(3) C
C(4) 0.030(3) 0.029(3) 0.028(3) 0.005(2) -0.006(3) -0.004(3) C
C(5) 0.022(2) 0.025(2) 0.018(3) 0.006(2) -0.001(2) -0.001(2) C
C(6) 0.019(3) 0.028(3) 0.030(3) -0.002(2) 0.002(3) 0.001(3) C
C(7) 0.030(3) 0.027(3) 0.029(3) -0.003(2) -0.004(3) -0.002(2) C
C(8) 0.028(3) 0.027(3) 0.035(3) 0.005(2) 0.001(3) 0.000(3) C
C(9) 0.021(2) 0.026(2) 0.036(3) -0.001(2) 0.008(3) -0.002(3) C
C(10) 0.024(3) 0.031(3) 0.024(3) 0.000(2) -0.002(2) -0.006(2) C
C(11) 0.035(3) 0.030(2) 0.039(4) -0.003(2) 0.002(3) -0.004(3) C
C(12) 0.043(3) 0.028(3) 0.043(4) 0.004(2) 0.009(3) -0.005(3) C
C(13) 0.036(3) 0.024(3) 0.036(4) 0.005(2) 0.004(3) -0.008(3) C
C(14) 0.050(4) 0.035(3) 0.040(4) 0.007(3) -0.002(3) -0.001(3) C
C(15) 0.049(3) 0.058(4) 0.041(4) 0.002(3) -0.013(3) -0.012(3) C
C(16) 0.056(3) 0.035(3) 0.036(3) -0.001(2) -0.016(4) -0.007(3) C
C(17) 0.069(4) 0.027(2) 0.026(3) 0.011(3) 0.004(3) -0.006(3) C
C(18) 0.077(4) 0.033(3) 0.036(4) -0.015(3) 0.017(4) 0.000(3) C
C(19) 0.057(4) 0.036(3) 0.033(4) -0.001(3) 0.004(3) -0.009(3) C
C(20) 0.123(6) 0.035(3) 0.045(4) 0.011(4) -0.007(5) 0.003(3) C
C(21) 0.089(5) 0.035(3) 0.048(4) -0.010(3) 0.005(4) -0.011(3) C
C(22) 0.050(4) 0.041(3) 0.035(4) -0.006(3) 0.003(3) -0.002(3) C
C(23) 0.053(4) 0.026(3) 0.027(3) 0.005(3) 0.002(3) 0.003(3) C
C(24) 0.043(3) 0.035(3) 0.034(3) 0.017(2) -0.004(3) -0.005(3) C
C(25) 0.026(3) 0.039(3) 0.032(3) 0.003(2) 0.002(3) -0.007(3) C
C(26) 0.080(5) 0.037(3) 0.072(5) -0.009(3) -0.002(4) 0.002(3) C
C(27) 0.029(3) 0.028(3) 0.020(3) 0.004(2) -0.005(3) 0.004(2) C
C(28) 0.030(3) 0.025(3) 0.023(3) 0.003(2) -0.004(3) 0.005(2) C
C(29) 0.040(3) 0.028(3) 0.037(3) 0.007(2) 0.002(3) 0.001(3) C
C(30) 0.038(3) 0.030(3) 0.055(4) 0.005(3) 0.004(3) 0.000(3) C
C(31) 0.047(4) 0.021(2) 0.059(4) 0.002(2) -0.012(3) -0.003(3) C
C(32) 0.051(3) 0.029(2) 0.044(4) 0.004(2) 0.002(4) -0.011(3) C
C(33) 0.039(3) 0.035(3) 0.035(4) 0.000(2) 0.007(3) 0.004(3) C

loop_
_atom_site_label
_atom_site_occupancy
_atom_site_fract_x
_atom_site_fract_y
_atom_site_fract_z
_atom_site_U_iso_or_equiv
_atom_site_thermal_displace_type
_atom_site_calc_flag
_atom_site_calc_attached_atom
_atom_site_type_symbol
Br 1 0.23165(5) 0.00655(1) 0.74750(9) 0.0717(2) Uani d ? Br
O(6) 1 0.3963(3) 0.18547(9) 1.0625(4) 0.029(1) Uani d ? O
O(8) 1 0.3150(4) 0.3272(1) 1.0133(5) 0.040(1) Uani d ? O
O(16) 1 0.2476(3) 0.48466(8) 1.6209(3) 0.037(1) Uani d ? O
O(19) 1 0.0492(4) 0.4778(1) 1.5292(4) 0.058(2) Uani d ? O
O(23) 1 0.2467(3) 0.17074(9) 1.3412(4) 0.044(1) Uani d ? O
O(26) 1 0.3964(3) 0.12412(9) 1.3787(4) 0.047(1) Uani d ? O
O(27) 1 0.5532(3) 0.18148(9) 0.8895(4) 0.035(1) Uani d ? O
C(1) 1 0.4830(4) 0.2758(1) 1.4900(6) 0.033(2) Uani d ? C
C(2) 1 0.5384(5) 0.2404(2) 1.5783(6) 0.040(2) Uani d ? C
C(3) 1 0.4704(5) 0.2014(2) 1.5366(6) 0.037(2) Uani d ? C
C(4) 1 0.4701(5) 0.1919(1) 1.3672(5) 0.029(2) Uani d ? C
C(5) 1 0.4331(4) 0.2298(1) 1.2769(5) 0.021(1) Uani d ? C
C(6) 1 0.4451(4) 0.2250(1) 1.1098(5) 0.026(2) Uani d ? C
C(7) 1 0.3691(4) 0.2571(1) 1.0288(5) 0.029(2) Uani d ? C
C(8) 1 0.4100(5) 0.2998(1) 1.0691(6) 0.030(2) Uani d ? C
C(9) 1 0.4188(4) 0.3041(1) 1.2404(6) 0.028(1) Uani d ? C
C(10) 1 0.4959(4) 0.2705(1) 1.3208(5) 0.026(2) Uani d ? C
C(11) 1 0.4532(4) 0.3475(1) 1.2883(6) 0.034(2) Uani d ? C
C(12) 1 0.3530(5) 0.3663(1) 1.3925(6) 0.038(2) Uani d ? C
C(13) 1 0.3923(5) 0.4058(1) 1.4603(6) 0.032(2) Uani d ? C
C(14) 1 0.4050(5) 0.4095(1) 1.6056(6) 0.042(2) Uani d ? C
C(15) 1 0.4379(5) 0.4471(2) 1.6895(6) 0.050(2) Uani d ? C
C(16) 1 0.3196(5) 0.4696(1) 1.7465(7) 0.042(2) Uani d ? C
C(17) 1 0.2236(6) 0.4445(1) 1.8303(6) 0.041(2) Uani d ? C
C(18) 1 0.1151(5) 0.4449(1) 1.7585(7) 0.049(2) Uani d ? C
C(19) 1 0.1251(6) 0.4696(2) 1.6243(7) 0.042(2) Uani d ? C
C(20) 1 0.2602(7) 0.4236(1) 1.9695(6) 0.068(3) Uani d ? C
C(21) 1 0.4093(6) 0.4395(1) 1.3514(6) 0.057(2) Uani d ? C
C(22) 1 0.5292(5) 0.3116(2) 0.9796(6) 0.042(2) Uani d ? C
C(23) 1 0.3578(5) 0.1615(1) 1.3566(6) 0.035(2) Uani d ? C
C(24) 1 0.5994(5) 0.1732(1) 1.3230(5) 0.038(2) Uani d ? C
C(25) 1 0.6417(4) 0.2732(1) 1.2846(5) 0.032(2) Uani d ? C
C(26) 1 0.2915(6) 0.0956(2) 1.3998(7) 0.063(2) Uani d ? C
C(27) 1 0.4601(5) 0.1672(1) 0.9503(5) 0.026(2) Uani d ? C
C(28) 1 0.4026(4) 0.1278(1) 0.9091(5) 0.026(2) Uani d ? C
C(29) 1 0.2942(5) 0.1126(1) 0.9766(6) 0.035(2) Uani d ? C
C(30) 1 0.2437(5) 0.0761(1) 0.9305(6) 0.041(2) Uani d ? C
C(31) 1 0.3028(5) 0.0555(1) 0.8175(6) 0.042(2) Uani d ? C
C(32) 1 0.4125(4) 0.0694(1) 0.7502(7) 0.042(2) Uani d ? C
C(33) 1 0.4614(4) 0.1062(1) 0.7967(6) 0.036(2) Uani d ? C
H(5) 1 0.344 0.233 1.294 0.026 Uiso calc C(5) H
H(6) 1 0.533 0.227 1.083 0.031 Uiso calc C(6) H
H(8) 1 0.264(4) 0.325(1) 1.064(5) 0.03(1) Uiso d ? H
H(9) 1 0.333 0.301 1.274 0.033 Uiso calc C(9) H
H(11) 1 0.527 0.300 1.518 0.040 Uiso calc C(1) H
H(12) 1 0.395 0.278 1.514 0.040 Uiso calc C(1) H
H(14) 1 0.392 0.386 1.663 0.050 Uiso calc C(14) H
H(16) 1 0.346 0.491 1.807 0.051 Uiso calc C(16) H
H(18) 1 0.040 0.431 1.789 0.059 Uiso calc C(18) H
H(21) 1 0.627 0.238 1.557 0.049 Uiso calc C(2) H
H(22) 1 0.527 0.245 1.681 0.049 Uiso calc C(2) H
H(31) 1 0.384 0.203 1.569 0.045 Uiso calc C(3) H
H(32) 1 0.512 0.180 1.587 0.045 Uiso calc C(3) H
H(71) 1 0.381 0.253 0.925 0.035 Uiso calc C(7) H
H(72) 1 0.281 0.254 1.053 0.035 Uiso calc C(7) H
H(111) 1 0.533 0.347 1.338 0.041 Uiso calc C(11) H
H(112) 1 0.460 0.364 1.202 0.041 Uiso calc C(11) H
H(121) 1 0.337 0.348 1.471 0.046 Uiso calc C(12) H
H(122) 1 0.277 0.370 1.337 0.046 Uiso calc C(12) H
H(151) 1 0.490 0.440 1.772 0.059 Uiso calc C(15) H
H(152) 1 0.484 0.464 1.625 0.059 Uiso calc C(15) H
H(201) 1 0.284 0.443 2.042 0.082 Uiso calc C(20) H
H(202) 1 0.189 0.408 2.005 0.082 Uiso calc C(20) H
H(203) 1 0.330 0.406 1.951 0.082 Uiso calc C(20) H
H(211) 1 0.495 0.449 1.357 0.069 Uiso calc C(21) H
H(212) 1 0.351 0.461 1.375 0.069 Uiso calc C(21) H
H(213) 1 0.392 0.430 1.254 0.069 Uiso calc C(21) H
H(221) 1 0.554 0.338 1.005 0.050 Uiso calc C(22) H
H(222) 1 0.510 0.310 0.876 0.050 Uiso calc C(22) H
H(223) 1 0.597 0.294 1.002 0.050 Uiso calc C(22) H
H(241) 1 0.597 0.165 1.221 0.045 Uiso calc C(24) H
H(242) 1 0.615 0.150 1.383 0.045 Uiso calc C(24) H
H(243) 1 0.666 0.192 1.337 0.045 Uiso calc C(24) H
H(251) 1 0.690 0.264 1.367 0.039 Uiso calc C(25) H
H(252) 1 0.660 0.257 1.200 0.039 Uiso calc C(25) H
H(253) 1 0.664 0.300 1.265 0.039 Uiso calc C(25) H
H(261) 1 0.237 0.105 1.476 0.076 Uiso calc C(26) H
H(262) 1 0.244 0.093 1.310 0.076 Uiso calc C(26) H
H(263) 1 0.325 0.070 1.426 0.076 Uiso calc C(26) H
H(291) 1 0.254 0.127 1.055 0.042 Uiso calc C(29) H
H(301) 1 0.169 0.066 0.977 0.049 Uiso calc C(30) H
H(321) 1 0.454 0.054 0.674 0.050 Uiso calc C(32) H
H(331) 1 0.536 0.117 0.751 0.044 Uiso calc C(33) H

loop_
_atom_type_symbol
_atom_type_description
_atom_type_scat_dispersion_real
_atom_type_scat_dispersion_imag
_atom_type_scat_source
C C 0.0033 0.0016
; International Tables for Crystallography (1992, Vol.C, Tables 4.2.6.8 and
6.1.1.4)
;
H H 0.0000 0.0000
; International Tables for Crystallography (1992, Vol.C, Tables 4.2.6.8 and
6.1.1.4)
;
Br Br -0.2901 2.4595
; International Tables for Crystallography (1992, Vol.C, Tables 4.2.6.8 and
6.1.1.4)
;
O O 0.0106 0.0060
; International Tables for Crystallography (1992, Vol.C, Tables 4.2.6.8 and
6.1.1.4)
;

loop_
_geom_angle_atom_site_label_1
_geom_angle_atom_site_label_2
_geom_angle_atom_site_label_3
_geom_angle
_geom_angle_publ_flag
C(6) O(6) C(27) 116.5(4) yes
C(16) O(16) C(19) 109.8(4) ?
C(23) O(26) C(26) 113.8(4) ?
C(2) C(1) C(10) 113.1(4) yes
C(1) C(2) C(3) 110.6(4) yes
C(2) C(3) C(4) 114.4(4) yes
C(3) C(4) C(5) 110.5(4) yes
C(3) C(4) C(23) 101.2(4) yes
C(3) C(4) C(24) 109.5(4) ?
C(5) C(4) C(23) 108.1(4) ?
C(5) C(4) C(24) 114.4(4) ?
C(23) C(4) C(24) 112.4(4) ?
C(4) C(5) C(6) 114.5(4) yes
C(4) C(5) C(10) 118.1(4) yes
C(6) C(5) C(10) 107.9(4) yes
O(6) C(6) C(5) 110.5(4) ?
O(6) C(6) C(7) 108.1(3) ?
C(5) C(6) C(7) 111.1(4) yes
C(6) C(7) C(8) 113.3(4) yes
O(8) C(8) C(7) 108.3(4) ?
O(8) C(8) C(9) 109.3(4) ?
O(8) C(8) C(22) 102.3(4) ?
C(7) C(8) C(9) 109.8(4) yes
C(7) C(8) C(22) 109.9(4) ?
C(9) C(8) C(22) 116.7(4) ?
C(8) C(9) C(10) 115.2(4) yes
C(8) C(9) C(11) 112.1(4) ?
C(10) C(9) C(11) 115.0(4) ?
C(1) C(10) C(5) 108.3(4) yes
C(1) C(10) C(9) 109.4(4) yes
C(1) C(10) C(25) 106.6(4) ?
C(5) C(10) C(9) 106.9(3) yes
C(5) C(10) C(25) 114.1(4) ?
C(9) C(10) C(25) 111.4(4) ?
C(9) C(11) C(12) 113.0(4) yes
C(11) C(12) C(13) 114.7(4) yes
C(12) C(13) C(14) 120.6(5) yes
C(12) C(13) C(21) 114.9(4) ?
C(14) C(13) C(21) 124.5(5) ?
C(13) C(14) C(15) 126.7(5) yes
C(14) C(15) C(16) 113.1(4) yes
O(16) C(16) C(15) 109.0(4) ?
O(16) C(16) C(17) 103.7(4) yes
C(15) C(16) C(17) 115.6(4) ?
C(16) C(17) C(18) 108.9(5) yes
C(16) C(17) C(20) 120.8(5) ?
C(18) C(17) C(20) 130.3(6) yes
C(17) C(18) C(19) 110.6(5) yes
O(16) C(19) O(19) 121.1(5) ?
O(16) C(19) C(18) 106.8(5) yes
O(19) C(19) C(18) 132.1(6) ?
O(23) C(23) O(26) 123.2(5) ?
O(23) C(23) C(4) 124.5(4) ?
O(26) C(23) C(4) 112.1(4) ?
O(6) C(27) O(27) 123.8(4) ?
O(6) C(27) C(28) 112.5(4) ?
O(27) C(27) C(28) 123.7(4) ?
C(27) C(28) C(29) 122.9(4) ?
C(27) C(28) C(33) 117.5(4) ?
C(29) C(28) C(33) 119.6(4) ?
C(28) C(29) C(30) 120.0(5) ?
C(29) C(30) C(31) 119.3(5) ?
Br C(31) C(30) 120.0(4) ?
Br C(31) C(32) 118.0(4) ?
C(30) C(31) C(32) 122.0(4) ?
C(31) C(32) C(33) 118.0(5) ?
C(28) C(33) C(32) 121.0(4) ?
C(8) O(8) H(8) 102(4) ?
C(2) C(1) H(11) 108.6 ?
C(2) C(1) H(12) 108.6 ?
C(10) C(1) H(11) 108.6 ?
C(10) C(1) H(12) 108.6 ?
H(11) C(1) H(12) 109.5 ?
C(1) C(2) H(21) 109.2 ?
C(1) C(2) H(22) 109.2 ?
C(3) C(2) H(21) 109.2 ?
C(3) C(2) H(22) 109.2 ?
H(21) C(2) H(22) 109.5 ?
C(2) C(3) H(31) 108.2 ?
C(2) C(3) H(32) 108.2 ?
C(4) C(3) H(31) 108.2 ?
C(4) C(3) H(32) 108.2 ?
H(31) C(3) H(32) 109.5 ?
C(4) C(5) H(5) 105.0 ?
C(6) C(5) H(5) 105.0 ?
C(10) C(5) H(5) 105.0 ?
O(6) C(6) H(6) 109.0 ?
C(5) C(6) H(6) 109.0 ?
C(7) C(6) H(6) 109.0 ?
C(6) C(7) H(71) 108.5 ?
C(6) C(7) H(72) 108.5 ?
C(8) C(7) H(71) 108.5 ?
C(8) C(7) H(72) 108.5 ?
H(71) C(7) H(72) 109.5 ?
C(8) C(9) H(9) 104.3 ?
C(10) C(9) H(9) 104.3 ?
C(11) C(9) H(9) 104.3 ?
C(9) C(11) H(111) 108.6 ?
C(9) C(11) H(112) 108.6 ?
C(12) C(11) H(111) 108.6 ?
C(12) C(11) H(112) 108.6 ?
H(111) C(11) H(112) 109.5 ?
C(11) C(12) H(121) 108.2 ?
C(11) C(12) H(122) 108.2 ?
C(13) C(12) H(121) 108.2 ?
C(13) C(12) H(122) 108.2 ?
H(121) C(12) H(122) 109.5 ?
C(13) C(14) H(14) 116.6 ?
C(15) C(14) H(14) 116.7 ?
C(14) C(15) H(151) 108.5 ?
C(14) C(15) H(152) 108.6 ?
C(16) C(15) H(151) 108.6 ?
C(16) C(15) H(152) 108.6 ?
H(151) C(15) H(152) 109.5 ?
O(16) C(16) H(16) 109.4 ?
C(15) C(16) H(16) 109.4 ?
C(17) C(16) H(16) 109.4 ?
C(17) C(18) H(18) 124.7 ?
C(19) C(18) H(18) 124.7 ?
C(17) C(20) H(201) 109.5 ?
C(17) C(20) H(202) 109.5 ?
C(17) C(20) H(203) 109.5 ?
H(201) C(20) H(202) 109.5 ?
H(201) C(20) H(203) 109.5 ?
H(202) C(20) H(203) 109.5 ?
C(13) C(21) H(211) 109.5 ?
C(13) C(21) H(212) 109.5 ?
C(13) C(21) H(213) 109.5 ?
H(211) C(21) H(212) 109.5 ?
H(211) C(21) H(213) 109.5 ?
H(212) C(21) H(213) 109.5 ?
C(8) C(22) H(221) 109.5 ?
C(8) C(22) H(222) 109.5 ?
C(8) C(22) H(223) 109.5 ?
H(221) C(22) H(222) 109.5 ?
H(221) C(22) H(223) 109.5 ?
H(222) C(22) H(223) 109.5 ?
C(4) C(24) H(241) 109.5 ?
C(4) C(24) H(242) 109.5 ?
C(4) C(24) H(243) 109.5 ?
H(241) C(24) H(242) 109.5 ?
H(241) C(24) H(243) 109.5 ?
H(242) C(24) H(243) 109.5 ?
C(10) C(25) H(251) 109.5 ?
C(10) C(25) H(252) 109.5 ?
C(10) C(25) H(253) 109.5 ?
H(251) C(25) H(252) 109.5 ?
H(251) C(25) H(253) 109.5 ?
H(252) C(25) H(253) 109.5 ?
O(26) C(26) H(261) 109.5 ?
O(26) C(26) H(262) 109.5 ?
O(26) C(26) H(263) 109.5 ?
H(261) C(26) H(262) 109.5 ?
H(261) C(26) H(263) 109.5 ?
H(262) C(26) H(263) 109.5 ?
C(28) C(29) H(291) 120.0 ?
C(30) C(29) H(291) 120.0 ?
C(29) C(30) H(301) 120.4 ?
C(31) C(30) H(301) 120.4 ?
C(31) C(32) H(321) 121.0 ?
C(33) C(32) H(321) 121.0 ?
C(28) C(33) H(331) 119.5 ?
C(32) C(33) H(331) 119.5 ?

loop_
_geom_bond_atom_site_label_1
_geom_bond_atom_site_label_2
_geom_bond_distance
_geom_bond_publ_flag
Br C(31) 1.898(4) ?
O(6) C(6) 1.475(5) ?
O(6) C(27) 1.353(5) ?
O(8) C(8) 1.438(6) ?
O(16) C(16) 1.447(6) yes
O(16) C(19) 1.373(6) yes
O(19) C(19) 1.198(6) yes
O(23) C(23) 1.207(6) ?
O(26) C(23) 1.325(5) ?
O(26) C(26) 1.462(6) ?
O(27) C(27) 1.212(5) ?
C(1) C(2) 1.535(6) yes
C(1) C(10) 1.539(7) yes
C(2) C(3) 1.527(7) yes
C(3) C(4) 1.557(7) yes
C(4) C(5) 1.549(6) yes
C(4) C(23) 1.551(6) ?
C(4) C(24) 1.538(6) ?
C(5) C(6) 1.517(6) yes
C(5) C(10) 1.558(6) yes
C(6) C(7) 1.518(6) yes
C(7) C(8) 1.528(6) yes
C(8) C(9) 1.551(7) yes
C(8) C(22) 1.534(6) ?
C(9) C(10) 1.557(6) yes
C(9) C(11) 1.550(5) yes
C(10) C(25) 1.558(5) ?
C(11) C(12) 1.537(6) yes
C(12) C(13) 1.509(6) yes
C(13) C(14) 1.320(7) yes
C(13) C(21) 1.500(6) ?
C(14) C(15) 1.503(6) yes
C(15) C(16) 1.532(6) yes
C(16) C(17) 1.507(7) yes
C(17) C(18) 1.303(7) yes
C(17) C(20) 1.484(7) ?
C(18) C(19) 1.466(7) yes
C(27) C(28) 1.492(6) yes
C(28) C(29) 1.380(6) ?
C(28) C(33) 1.386(6) ?
C(29) C(30) 1.388(6) ?
C(30) C(31) 1.374(6) ?
C(31) C(32) 1.375(6) ?
C(32) C(33) 1.391(6) ?
O(8) H(8) 0.71(4) ?
C(1) H(11) 0.950 ?
C(1) H(12) 0.950 ?
C(2) H(21) 0.950 ?
C(2) H(22) 0.950 ?
C(3) H(31) 0.950 ?
C(3) H(32) 0.950 ?
C(5) H(5) 0.950 ?
C(6) H(6) 0.950 ?
C(7) H(71) 0.950 ?
C(7) H(72) 0.950 ?
C(9) H(9) 0.950 ?
C(11) H(111) 0.950 ?
C(11) H(112) 0.950 ?
C(12) H(121) 0.950 ?
C(12) H(122) 0.950 ?
C(14) H(14) 0.950 ?
C(15) H(151) 0.950 ?
C(15) H(152) 0.950 ?
C(16) H(16) 0.950 ?
C(18) H(18) 0.950 ?
C(20) H(201) 0.950 ?
C(20) H(202) 0.950 ?
C(20) H(203) 0.950 ?
C(21) H(211) 0.950 ?
C(21) H(212) 0.950 ?
C(21) H(213) 0.950 ?
C(22) H(221) 0.950 ?
C(22) H(222) 0.950 ?
C(22) H(223) 0.950 ?
C(24) H(241) 0.950 ?
C(24) H(242) 0.950 ?
C(24) H(243) 0.950 ?
C(25) H(251) 0.950 ?
C(25) H(252) 0.950 ?
C(25) H(253) 0.950 ?
C(26) H(261) 0.950 ?
C(26) H(262) 0.950 ?
C(26) H(263) 0.950 ?
C(29) H(291) 0.950 ?
C(30) H(301) 0.950 ?
C(32) H(321) 0.950 ?
C(33) H(331) 0.950 ?

loop_
_geom_torsion_atom_site_label_1
_geom_torsion_atom_site_label_2
_geom_torsion_atom_site_label_3
_geom_torsion_atom_site_label_4
_geom_torsion
_geom_torsion_publ_flag
Br C(31) C(30) C(29) -177.6(4) ?
Br C(31) C(32) C(33) 177.1(4) ?
O(6) C(6) C(5) C(4) 41.9(5) ?
O(6) C(6) C(5) C(10) 175.6(3) ?
O(6) C(6) C(7) C(8) 179.6(4) ?
O(6) C(27) C(28) C(29) 1.7(6) ?
O(6) C(27) C(28) C(33) -179.1(4) ?
O(8) C(8) C(7) C(6) -167.3(4) ?
O(8) C(8) C(9) C(10) 167.6(3) ?
O(8) C(8) C(9) C(11) -58.3(5) ?
O(16) C(16) C(15) C(14) -66.2(5) ?
O(16) C(16) C(17) C(18) 1.5(5) ?
O(16) C(16) C(17) C(20) -179.7(4) ?
O(16) C(19) C(18) C(17) -0.7(6) ?
O(19) C(19) O(16) C(16) -178.9(5) ?
O(19) C(19) C(18) C(17) 180.0(6) ?
O(23) C(23) O(26) C(26) -6.6(8) ?
O(23) C(23) C(4) C(3) 86.7(6) ?
O(23) C(23) C(4) C(5) -29.4(7) ?
O(23) C(23) C(4) C(24) -156.6(5) ?
O(26) C(23) C(4) C(3) -88.1(5) ?
O(26) C(23) C(4) C(5) 155.8(4) ?
O(26) C(23) C(4) C(24) 28.6(6) ?
O(27) C(27) O(6) C(6) 0.4(6) ?
O(27) C(27) C(28) C(29) -178.0(5) ?
O(27) C(27) C(28) C(33) 1.3(7) ?
C(1) C(2) C(3) C(4) 54.3(6) yes
C(1) C(10) C(5) C(4) -48.8(5) yes
C(1) C(10) C(5) C(6) 179.4(4) ?
C(1) C(10) C(9) C(8) -173.2(4) ?
C(1) C(10) C(9) C(11) 54.1(5) ?
C(2) C(1) C(10) C(5) 54.9(5) yes
C(2) C(1) C(10) C(9) 171.1(3) ?
C(2) C(1) C(10) C(25) -68.2(5) ?
C(2) C(3) C(4) C(5) -46.0(6) yes
C(2) C(3) C(4) C(23) -160.3(4) ?
C(2) C(3) C(4) C(24) 80.8(5) ?
C(3) C(2) C(1) C(10) -59.5(5) yes
C(3) C(4) C(5) C(6) 173.2(4) ?
C(3) C(4) C(5) C(10) 44.5(5) yes
C(4) C(5) C(6) C(7) 161.8(3) ?
C(4) C(5) C(10) C(9) -166.6(4) ?
C(4) C(5) C(10) C(25) 69.7(5) ?
C(4) C(23) O(26) C(26) 168.2(4) ?
C(5) C(6) O(6) C(27) -143.1(4) ?
C(5) C(6) C(7) C(8) 58.2(5) yes
C(5) C(10) C(9) C(8) -56.2(5) yes
C(5) C(10) C(9) C(11) 171.1(4) ?
C(6) O(6) C(27) C(28) -179.2(3) ?
C(6) C(5) C(4) C(23) -76.9(5) ?
C(6) C(5) C(4) C(24) 49.1(5) ?
C(6) C(5) C(10) C(9) 61.7(4) yes
C(6) C(5) C(10) C(25) -62.1(5) ?
C(6) C(7) C(8) C(9) -48.1(5) yes
C(6) C(7) C(8) C(22) 81.7(5) ?
C(7) C(6) O(6) C(27) 95.1(4) ?
C(7) C(6) C(5) C(10) -64.5(4) yes
C(7) C(8) C(9) C(10) 48.9(5) yes
C(7) C(8) C(9) C(11) -177.0(3) ?
C(8) C(9) C(10) C(25) 69.2(5) ?
C(8) C(9) C(11) C(12) 122.4(4) ?
C(9) C(11) C(12) C(13) 171.1(4) ?
C(10) C(5) C(4) C(23) 154.3(4) ?
C(10) C(5) C(4) C(24) -79.6(5) ?
C(10) C(9) C(8) C(22) -77.0(5) ?
C(10) C(9) C(11) C(12) -103.5(5) ?
C(11) C(9) C(8) C(22) 57.0(5) ?
C(11) C(9) C(10) C(25) -63.5(5) ?
C(11) C(12) C(13) C(14) -117.5(6) ?
C(11) C(12) C(13) C(21) 64.8(6) ?
C(12) C(13) C(14) C(15) -177.3(5) ?
C(13) C(14) C(15) C(16) 94.8(7) ?
C(14) C(15) C(16) C(17) 50.1(6) ?
C(15) C(14) C(13) C(21) .0(10) ?
C(15) C(16) O(16) C(19) 121.8(4) ?
C(15) C(16) C(17) C(18) -117.8(5) ?
C(15) C(16) C(17) C(20) 61.0(6) ?
C(16) O(16) C(19) C(18) 1.7(5) ?
C(16) C(17) C(18) C(19) -0.5(6) ?
C(17) C(16) O(16) C(19) -1.9(5) ?
C(19) C(18) C(17) C(20) -179.2(5) ?
C(27) C(28) C(29) C(30) 178.4(4) ?
C(27) C(28) C(33) C(32) -179.0(4) ?
C(28) C(29) C(30) C(31) 0.0(8) ?
C(28) C(33) C(32) C(31) 1.1(8) ?
C(29) C(28) C(33) C(32) 0.3(7) ?
C(29) C(30) C(31) C(32) 1.5(8) ?
C(30) C(29) C(28) C(33) -0.8(7) ?
C(30) C(31) C(32) C(33) -2.0(8) ?

loop_
_cod_related_entry_id
_cod_related_entry_database
_cod_related_entry_code
1 ChemSpider 21186944
